data_1554651
loop_
_publ_author_name
'Yu, Changjiang'
'Huang, Zhenlong'
'Gu, Wei'
'Wu, Qinghua'
'Hao, Erhong'
'Xiao, Yi'
'Jiao, Lijuan'
'Wong, Wai-Yeung'

_publ_section_title
;
 A novel family of AIE-active meso-2-ketopyrrolyl BODIPYs: bright
 solid-state red fluorescence, morphological properties and application as
 viscosimeters in live cells
;
_journal_issue 9
_journal_name_full 'Materials Chemistry Frontiers'
_journal_page_first 1823
_journal_paper_doi 10.1039/C9QM00154A
_journal_volume 3
_journal_year 2019
_chemical_formula_sum 'C20 H22 B F2 N3 O'
_chemical_formula_weight 369.22
_space_group_IT_number 15
_space_group_name_Hall '-C 2yc'
_space_group_name_H-M_alt 'C 1 2/c 1'
_symmetry_cell_setting monoclinic
_symmetry_space_group_name_H-M 'C 1 2/c 1'
_atom_sites_solution_hydrogens geom
_atom_sites_solution_primary direct
_atom_sites_solution_secondary difmap
_audit_creation_method SHELXL-97
_audit_update_record
;
2017-04-08 deposited with the CCDC.	2019-06-26 downloaded from the CCDC.
;
_cell_angle_alpha 90.00
_cell_angle_beta 93.146(2)
_cell_angle_gamma 90.00
_cell_formula_units_Z 8
_cell_length_a 12.8894(18)
_cell_length_b 9.0135(12)
_cell_length_c 31.806(4)
_cell_measurement_reflns_used 6874
_cell_measurement_temperature 293(2)
_cell_measurement_theta_max 27.60
_cell_measurement_theta_min 2.57
_cell_volume 3689.6(8)
_computing_cell_refinement 'Bruker SMART'
_computing_data_collection 'Bruker SMART'
_computing_data_reduction 'Bruker SAINT'
_computing_molecular_graphics 'Bruker SHELXTL'
_computing_publication_material 'Bruker SHELXTL'
_computing_structure_refinement 'SHELXL-97 (Sheldrick, 1997)'
_computing_structure_solution 'SHELXS-97 (Sheldrick, 1990)'
_diffrn_ambient_temperature 293(2)
_diffrn_measured_fraction_theta_full 0.994
_diffrn_measured_fraction_theta_max 0.994
_diffrn_measurement_device_type 'CCD area detector'
_diffrn_measurement_method 'phi and omega scans'
_diffrn_radiation_monochromator graphite
_diffrn_radiation_source 'fine-focus sealed tube'
_diffrn_radiation_type MoK\a
_diffrn_radiation_wavelength 0.71073
_diffrn_reflns_av_R_equivalents 0.0222
_diffrn_reflns_av_sigmaI/netI 0.0215
_diffrn_reflns_limit_h_max 16
_diffrn_reflns_limit_h_min -16
_diffrn_reflns_limit_k_max 11
_diffrn_reflns_limit_k_min -10
_diffrn_reflns_limit_l_max 39
_diffrn_reflns_limit_l_min -41
_diffrn_reflns_number 15525
_diffrn_reflns_theta_full 27.62
_diffrn_reflns_theta_max 27.62
_diffrn_reflns_theta_min 2.76
_exptl_absorpt_coefficient_mu 0.096
_exptl_absorpt_correction_T_max 0.9829
_exptl_absorpt_correction_T_min 0.9782
_exptl_absorpt_correction_type multi-scan
_exptl_crystal_colour colorless
_exptl_crystal_density_diffrn 1.329
_exptl_crystal_density_method 'not measured'
_exptl_crystal_description block
_exptl_crystal_F_000 1552
_exptl_crystal_size_max 0.23
_exptl_crystal_size_mid 0.20
_exptl_crystal_size_min 0.18
_refine_diff_density_max 0.277
_refine_diff_density_min -0.210
_refine_diff_density_rms 0.041
_refine_ls_extinction_method none
_refine_ls_goodness_of_fit_ref 1.047
_refine_ls_hydrogen_treatment mixed
_refine_ls_matrix_type full
_refine_ls_number_parameters 250
_refine_ls_number_reflns 4277
_refine_ls_number_restraints 0
_refine_ls_restrained_S_all 1.047
_refine_ls_R_factor_all 0.0618
_refine_ls_R_factor_gt 0.0458
_refine_ls_shift/su_max 0.078
_refine_ls_shift/su_mean 0.001
_refine_ls_structure_factor_coef Fsqd
_refine_ls_weighting_details 'calc w=1/[\s^2^(Fo^2^)+(0.0774P)^2^+1.7518P] where P=(Fo^2^+2Fc^2^)/3'
_refine_ls_weighting_scheme calc
_refine_ls_wR_factor_gt 0.1300
_refine_ls_wR_factor_ref 0.1441
_reflns_number_gt 3303
_reflns_number_total 4277
_reflns_threshold_expression >2sigma(I)
_cod_data_source_file c9qm00154a2.cif
_cod_data_source_block 150607c_0m
_cod_depositor_comments
;
The following automatic conversions were performed:

data item '_symmetry_cell_setting' value 'Monoclinic' was changed to
'monoclinic' in accordance with the
/home/saulius/struct/COD-crude-data/automatic-downloads/DataCite-retrospective/RSC/depositions/lib/dictionaries/cif_core.dic
dictionary named 'cif_core.dic' version 2.4.2 last updated on
2011-04-26.

Automatic conversion script
Id: cif_fix_values 6909 2019-04-08 15:41:33Z antanas 
;
_cod_original_cell_volume 3689.6(9)
_cod_original_sg_symbol_H-M C2/c
_cod_database_code 1554651

loop_
_symmetry_equiv_pos_as_xyz
'x, y, z'
'-x, y, -z+1/2'
'x+1/2, y+1/2, z'
'-x+1/2, y+1/2, -z+1/2'
'-x, -y, -z'
'x, -y, z-1/2'
'-x+1/2, -y+1/2, -z'
'x+1/2, -y+1/2, z-1/2'

loop_
_atom_site_label
_atom_site_type_symbol
_atom_site_fract_x
_atom_site_fract_y
_atom_site_fract_z
_atom_site_U_iso_or_equiv
_atom_site_adp_type
_atom_site_occupancy
_atom_site_symmetry_multiplicity
_atom_site_calc_flag
_atom_site_refinement_flags
B1 B -0.14305(14) 0.9785(2) 0.44639(5) 0.0387(4) Uani 1 1 d .
C1 C -0.09538(16) 1.2598(2) 0.50004(6) 0.0560(5) Uani 1 1 d .
H1A H -0.1638 1.2185 0.5010 0.084 Uiso 1 1 calc R
H1B H -0.0979 1.3642 0.5058 0.084 Uiso 1 1 calc R
H1C H -0.0497 1.2121 0.5207 0.084 Uiso 1 1 calc R
C2 C -0.05610(13) 1.23598(19) 0.45741(5) 0.0413(4) Uani 1 1 d .
C3 C 0.00449(15) 1.33269(19) 0.43452(6) 0.0471(4) Uani 1 1 d .
H3 H 0.0282 1.4254 0.4436 0.057 Uiso 1 1 calc R
C4 C 0.02330(13) 1.26860(18) 0.39654(5) 0.0409(4) Uani 1 1 d .
C5 C -0.02717(12) 1.12777(17) 0.39635(5) 0.0343(3) Uani 1 1 d .
C6 C -0.03207(11) 1.01277(16) 0.36718(4) 0.0328(3) Uani 1 1 d .
C7 C -0.08023(12) 0.87800(17) 0.37495(5) 0.0356(3) Uani 1 1 d .
C8 C -0.08823(13) 0.74280(19) 0.35171(5) 0.0415(4) Uani 1 1 d .
C9 C -0.13521(15) 0.6431(2) 0.37733(6) 0.0501(4) Uani 1 1 d .
H9 H -0.1499 0.5445 0.3707 0.060 Uiso 1 1 calc R
C10 C -0.15725(14) 0.7136(2) 0.41481(6) 0.0469(4) Uani 1 1 d .
C11 C -0.21068(19) 0.6495(2) 0.45109(7) 0.0666(6) Uani 1 1 d .
H11A H -0.1667 0.6592 0.4763 0.100 Uiso 1 1 calc R
H11B H -0.2251 0.5465 0.4458 0.100 Uiso 1 1 calc R
H11C H -0.2747 0.7016 0.4545 0.100 Uiso 1 1 calc R
C12 C 0.01298(12) 1.03660(17) 0.32494(4) 0.0340(3) Uani 1 1 d .
C13 C 0.08658(16) 1.3360(2) 0.36327(6) 0.0543(5) Uani 1 1 d .
H13A H 0.1176 1.4266 0.3737 0.081 Uiso 1 1 calc R
H13B H 0.0425 1.3566 0.3387 0.081 Uiso 1 1 calc R
H13C H 0.1402 1.2679 0.3562 0.081 Uiso 1 1 calc R
C14 C -0.05387(15) 0.7065(2) 0.30870(6) 0.0527(5) Uani 1 1 d .
H14A H 0.0203 0.6948 0.3098 0.079 Uiso 1 1 calc R
H14B H -0.0736 0.7855 0.2897 0.079 Uiso 1 1 calc R
H14C H -0.0863 0.6159 0.2990 0.079 Uiso 1 1 calc R
C15 C 0.11086(12) 0.97374(17) 0.31638(5) 0.0355(3) Uani 1 1 d .
C16 C 0.18070(13) 0.87891(18) 0.33836(5) 0.0416(4) Uani 1 1 d .
C17 C 0.25778(13) 0.8453(2) 0.31050(6) 0.0498(4) Uani 1 1 d .
H17 H 0.3147 0.7838 0.3164 0.060 Uiso 1 1 calc R
C18 C 0.23604(13) 0.9176(2) 0.27305(6) 0.0480(4) Uani 1 1 d .
C19 C 0.29337(17) 0.9198(3) 0.23341(7) 0.0717(7) Uani 1 1 d .
H19A H 0.2586 0.8567 0.2128 0.108 Uiso 1 1 calc R
H19B H 0.3630 0.8847 0.2392 0.108 Uiso 1 1 calc R
H19C H 0.2953 1.0193 0.2228 0.108 Uiso 1 1 calc R
C20 C 0.17702(16) 0.8201(2) 0.38217(6) 0.0569(5) Uani 1 1 d .
H20A H 0.1517 0.8959 0.4002 0.085 Uiso 1 1 calc R
H20B H 0.2455 0.7909 0.3923 0.085 Uiso 1 1 calc R
H20C H 0.1315 0.7359 0.3822 0.085 Uiso 1 1 calc R
F1 F -0.24677(8) 1.01871(13) 0.44427(4) 0.0590(3) Uani 1 1 d .
F2 F -0.11460(9) 0.92941(13) 0.48637(3) 0.0566(3) Uani 1 1 d .
N1 N -0.07517(10) 1.11234(14) 0.43446(4) 0.0358(3) Uani 1 1 d .
N2 N -0.12473(10) 0.85538(15) 0.41362(4) 0.0379(3) Uani 1 1 d .
N3 N 0.14751(11) 0.99476(15) 0.27669(4) 0.0402(3) Uani 1 1 d .
H3' H 0.1181 1.0491 0.2573 0.048 Uiso 1 1 calc R
O1 O -0.03929(10) 1.10974(14) 0.29879(3) 0.0468(3) Uani 1 1 d .

loop_
_atom_site_aniso_label
_atom_site_aniso_U_11
_atom_site_aniso_U_22
_atom_site_aniso_U_33
_atom_site_aniso_U_23
_atom_site_aniso_U_13
_atom_site_aniso_U_12
B1 0.0411(9) 0.0439(10) 0.0320(9) -0.0006(7) 0.0105(7) 0.0006(7)
C1 0.0685(12) 0.0613(12) 0.0394(10) -0.0155(8) 0.0140(8) 0.0038(9)
C2 0.0484(9) 0.0416(9) 0.0342(8) -0.0072(6) 0.0050(6) 0.0052(7)
C3 0.0598(10) 0.0366(9) 0.0454(9) -0.0082(7) 0.0076(8) -0.0028(8)
C4 0.0462(8) 0.0364(8) 0.0407(9) 0.0002(7) 0.0066(7) 0.0013(7)
C5 0.0379(7) 0.0359(8) 0.0294(7) 0.0004(6) 0.0064(6) 0.0031(6)
C6 0.0338(7) 0.0370(8) 0.0280(7) -0.0004(6) 0.0043(5) 0.0039(6)
C7 0.0390(7) 0.0391(8) 0.0291(7) -0.0022(6) 0.0072(6) 0.0010(6)
C8 0.0430(8) 0.0412(9) 0.0407(9) -0.0065(7) 0.0054(6) -0.0008(7)
C9 0.0573(10) 0.0394(9) 0.0546(11) -0.0077(8) 0.0117(8) -0.0092(8)
C10 0.0504(9) 0.0424(9) 0.0489(10) -0.0001(7) 0.0125(7) -0.0066(7)
C11 0.0857(15) 0.0530(12) 0.0640(13) 0.0020(10) 0.0300(11) -0.0181(11)
C12 0.0404(8) 0.0346(8) 0.0275(7) -0.0013(6) 0.0060(6) 0.0026(6)
C13 0.0691(12) 0.0459(10) 0.0496(10) 0.0005(8) 0.0179(9) -0.0114(9)
C14 0.0634(11) 0.0496(10) 0.0460(10) -0.0169(8) 0.0104(8) -0.0072(9)
C15 0.0395(8) 0.0365(8) 0.0311(7) -0.0014(6) 0.0071(6) 0.0018(6)
C16 0.0410(8) 0.0377(8) 0.0459(9) -0.0026(7) 0.0018(7) 0.0020(6)
C17 0.0389(8) 0.0486(10) 0.0620(11) -0.0106(8) 0.0040(7) 0.0087(7)
C18 0.0412(9) 0.0534(10) 0.0506(10) -0.0164(8) 0.0140(7) -0.0009(8)
C19 0.0574(12) 0.0951(17) 0.0656(13) -0.0261(12) 0.0303(10) -0.0027(11)
C20 0.0565(11) 0.0581(12) 0.0553(11) 0.0152(9) -0.0042(8) 0.0053(9)
F1 0.0409(6) 0.0652(7) 0.0722(7) -0.0130(6) 0.0168(5) 0.0020(5)
F2 0.0786(8) 0.0592(7) 0.0328(5) 0.0061(4) 0.0094(5) -0.0093(5)
N1 0.0410(7) 0.0383(7) 0.0288(6) -0.0034(5) 0.0074(5) 0.0016(5)
N2 0.0422(7) 0.0379(7) 0.0345(7) 0.0002(5) 0.0105(5) -0.0027(5)
N3 0.0425(7) 0.0460(8) 0.0330(7) -0.0033(5) 0.0110(5) 0.0037(6)
O1 0.0545(7) 0.0558(7) 0.0306(6) 0.0035(5) 0.0064(5) 0.0193(6)

loop_
_atom_type_symbol
_atom_type_description
_atom_type_scat_dispersion_real
_atom_type_scat_dispersion_imag
_atom_type_scat_source
C C 0.0033 0.0016 'International Tables Vol C Tables 4.2.6.8 and 6.1.1.4'
H H 0.0000 0.0000 'International Tables Vol C Tables 4.2.6.8 and 6.1.1.4'
B B 0.0013 0.0007 'International Tables Vol C Tables 4.2.6.8 and 6.1.1.4'
N N 0.0061 0.0033 'International Tables Vol C Tables 4.2.6.8 and 6.1.1.4'
O O 0.0106 0.0060 'International Tables Vol C Tables 4.2.6.8 and 6.1.1.4'
F F 0.0171 0.0103 'International Tables Vol C Tables 4.2.6.8 and 6.1.1.4'

loop_
_geom_angle_atom_site_label_1
_geom_angle_atom_site_label_2
_geom_angle_atom_site_label_3
_geom_angle
F2 B1 F1 109.71(13)
F2 B1 N1 110.56(14)
F1 B1 N1 109.97(14)
F2 B1 N2 110.37(14)
F1 B1 N2 109.70(14)
N1 B1 N2 106.49(11)
C2 C1 H1A 109.5
C2 C1 H1B 109.5
H1A C1 H1B 109.5
C2 C1 H1C 109.5
H1A C1 H1C 109.5
H1B C1 H1C 109.5
N1 C2 C3 108.88(13)
N1 C2 C1 123.48(16)
C3 C2 C1 127.64(16)
C4 C3 C2 109.02(15)
C4 C3 H3 125.5
C2 C3 H3 125.5
C3 C4 C5 106.01(14)
C3 C4 C13 125.43(16)
C5 C4 C13 128.55(15)
C6 C5 N1 119.89(13)
C6 C5 C4 132.11(13)
N1 C5 C4 107.96(13)
C5 C6 C7 122.45(13)
C5 C6 C12 118.86(13)
C7 C6 C12 118.65(13)
C6 C7 N2 119.41(13)
C6 C7 C8 132.36(14)
N2 C7 C8 108.03(13)
C9 C8 C7 105.83(14)
C9 C8 C14 124.08(16)
C7 C8 C14 130.09(15)
C8 C9 C10 109.01(16)
C8 C9 H9 125.5
C10 C9 H9 125.5
N2 C10 C9 109.29(15)
N2 C10 C11 123.16(16)
C9 C10 C11 127.53(17)
C10 C11 H11A 109.5
C10 C11 H11B 109.5
H11A C11 H11B 109.5
C10 C11 H11C 109.5
H11A C11 H11C 109.5
H11B C11 H11C 109.5
O1 C12 C15 122.79(13)
O1 C12 C6 117.03(13)
C15 C12 C6 120.17(13)
C4 C13 H13A 109.5
C4 C13 H13B 109.5
H13A C13 H13B 109.5
C4 C13 H13C 109.5
H13A C13 H13C 109.5
H13B C13 H13C 109.5
C8 C14 H14A 109.5
C8 C14 H14B 109.5
H14A C14 H14B 109.5
C8 C14 H14C 109.5
H14A C14 H14C 109.5
H14B C14 H14C 109.5
N3 C15 C16 107.25(13)
N3 C15 C12 118.06(14)
C16 C15 C12 134.43(14)
C15 C16 C17 105.97(15)
C15 C16 C20 129.03(15)
C17 C16 C20 124.99(17)
C18 C17 C16 109.16(15)
C18 C17 H17 125.4
C16 C17 H17 125.4
N3 C18 C17 107.70(14)
N3 C18 C19 121.70(18)
C17 C18 C19 130.60(18)
C18 C19 H19A 109.5
C18 C19 H19B 109.5
H19A C19 H19B 109.5
C18 C19 H19C 109.5
H19A C19 H19C 109.5
H19B C19 H19C 109.5
C16 C20 H20A 109.5
C16 C20 H20B 109.5
H20A C20 H20B 109.5
C16 C20 H20C 109.5
H20A C20 H20C 109.5
H20B C20 H20C 109.5
C2 N1 C5 108.13(13)
C2 N1 B1 126.86(13)
C5 N1 B1 124.93(12)
C10 N2 C7 107.83(13)
C10 N2 B1 127.00(13)
C7 N2 B1 124.85(13)
C18 N3 C15 109.92(14)
C18 N3 H3' 125.0
C15 N3 H3' 125.0

loop_
_geom_bond_atom_site_label_1
_geom_bond_atom_site_label_2
_geom_bond_distance
B1 F2 1.377(2)
B1 F1 1.383(2)
B1 N1 1.549(2)
B1 N2 1.550(2)
C1 C2 1.489(2)
C1 H1A 0.9600
C1 H1B 0.9600
C1 H1C 0.9600
C2 N1 1.347(2)
C2 C3 1.401(2)
C3 C4 1.372(2)
C3 H3 0.9300
C4 C5 1.426(2)
C4 C13 1.500(2)
C5 C6 1.390(2)
C5 N1 1.3978(18)
C6 C7 1.392(2)
C6 C12 1.5082(19)
C7 N2 1.4001(18)
C7 C8 1.426(2)
C8 C9 1.376(2)
C8 C14 1.497(2)
C9 C10 1.394(2)
C9 H9 0.9300
C10 N2 1.346(2)
C10 C11 1.492(2)
C11 H11A 0.9600
C11 H11B 0.9600
C11 H11C 0.9600
C12 O1 1.2323(19)
C12 C15 1.423(2)
C13 H13A 0.9600
C13 H13B 0.9600
C13 H13C 0.9600
C14 H14A 0.9600
C14 H14B 0.9600
C14 H14C 0.9600
C15 N3 1.3848(19)
C15 C16 1.400(2)
C16 C17 1.400(2)
C16 C20 1.494(3)
C17 C18 1.373(3)
C17 H17 0.9300
C18 N3 1.347(2)
C18 C19 1.496(2)
C19 H19A 0.9600
C19 H19B 0.9600
C19 H19C 0.9600
C20 H20A 0.9600
C20 H20B 0.9600
C20 H20C 0.9600
N3 H3' 0.8600
